data_1515568
loop_
_publ_author_name
'Vecchione, Matthew K.'
'Sun, Aaron X.'
'Seidel, Daniel'

_publ_section_title
;
 Divergent reactions of indoles with aminobenzaldehydes: indole
 ring-opening vs. annulation and facile synthesis of neocryptolepine
;
_journal_issue 11
_journal_name_full 'Chemical Science'
_journal_page_first 2178
_journal_paper_doi 10.1039/c1sc00506e
_journal_volume 2
_journal_year 2011
_chemical_formula_sum 'C16 H12 N2'
_chemical_formula_weight 232.28
_chemical_name_systematic
;
?
;
_space_group_IT_number 15
_symmetry_cell_setting monoclinic
_symmetry_space_group_name_Hall '-C 2yc'
_symmetry_space_group_name_H-M 'C 1 2/c 1'
_atom_sites_solution_hydrogens geom
_atom_sites_solution_primary direct
_atom_sites_solution_secondary difmap
_audit_creation_method SHELXL-97
_cell_angle_alpha 90.00
_cell_angle_beta 109.058(2)
_cell_angle_gamma 90.00
_cell_formula_units_Z 16
_cell_length_a 54.319(8)
_cell_length_b 4.7958(7)
_cell_length_c 18.476(3)
_cell_measurement_reflns_used 5212
_cell_measurement_temperature 100(2)
_cell_measurement_theta_max 26.41
_cell_measurement_theta_min 2.35
_cell_volume 4549.2(12)
_computing_cell_refinement 'Bruker SAINT'
_computing_data_collection 'Bruker APEX2'
_computing_data_reduction 'Bruker SAINT'
_computing_molecular_graphics 'Bruker SHELXTL'
_computing_publication_material 'Bruker SHELXTL'
_computing_structure_refinement 'SHELXL-97 (Sheldrick, 2008)'
_computing_structure_solution 'SHELXS-97 (Sheldrick, 2008)'
_diffrn_ambient_temperature 100(2)
_diffrn_measured_fraction_theta_full 0.998
_diffrn_measured_fraction_theta_max 0.998
_diffrn_measurement_device_type 'Bruker APEX-II CCD'
_diffrn_measurement_method '\f and \w scans'
_diffrn_radiation_monochromator graphite
_diffrn_radiation_source 'fine-focus sealed tube'
_diffrn_radiation_type MoK\a
_diffrn_radiation_wavelength 0.71073
_diffrn_reflns_av_R_equivalents 0.0670
_diffrn_reflns_av_sigmaI/netI 0.0548
_diffrn_reflns_limit_h_max 62
_diffrn_reflns_limit_h_min -62
_diffrn_reflns_limit_k_max 5
_diffrn_reflns_limit_k_min -5
_diffrn_reflns_limit_l_max 21
_diffrn_reflns_limit_l_min -21
_diffrn_reflns_number 14989
_diffrn_reflns_theta_full 24.71
_diffrn_reflns_theta_max 24.71
_diffrn_reflns_theta_min 2.20
_exptl_absorpt_coefficient_mu 0.081
_exptl_absorpt_correction_T_max 0.9976
_exptl_absorpt_correction_T_min 0.9690
_exptl_absorpt_correction_type multi-scan
_exptl_absorpt_process_details 'Bruker SAINT (SADABS)'
_exptl_crystal_colour orange
_exptl_crystal_density_diffrn 1.357
_exptl_crystal_density_method 'not measured'
_exptl_crystal_description needle
_exptl_crystal_F_000 1952
_exptl_crystal_size_max 0.39
_exptl_crystal_size_mid 0.04
_exptl_crystal_size_min 0.03
_refine_diff_density_max 0.244
_refine_diff_density_min -0.251
_refine_diff_density_rms 0.058
_refine_ls_extinction_method none
_refine_ls_goodness_of_fit_ref 1.051
_refine_ls_hydrogen_treatment constr
_refine_ls_matrix_type full
_refine_ls_number_parameters 327
_refine_ls_number_reflns 3886
_refine_ls_number_restraints 0
_refine_ls_restrained_S_all 1.051
_refine_ls_R_factor_all 0.0858
_refine_ls_R_factor_gt 0.0629
_refine_ls_shift/su_max 0.000
_refine_ls_shift/su_mean 0.000
_refine_ls_structure_factor_coef Fsqd
_refine_ls_weighting_details 'calc w=1/[\s^2^(Fo^2^)+(0.0790P)^2^+7.9000P] where P=(Fo^2^+2Fc^2^)/3'
_refine_ls_weighting_scheme calc
_refine_ls_wR_factor_gt 0.1558
_refine_ls_wR_factor_ref 0.1676
_reflns_number_gt 2946
_reflns_number_total 3886
_reflns_threshold_expression >2sigma(I)
_cod_data_source_file c1sc00506e.txt
_cod_data_source_block aaron001
_cod_depositor_comments
;
The following automatic conversions were performed:

'_symmetry_cell_setting' value 'Monoclinic' changed to 'monoclinic'
according to
/usr/data/users/saulius/automatic-downloads/retrospective/RSC/lib/dictionaries/cif_core.dic
dictionary named 'cif_core.dic' version 2.4.2 from 2011-04-26.

Automatic conversion script
Id: cif_fix_values 2281 2013-09-26 08:29:07Z andrius 
;
_cod_original_cell_volume 4549.2(11)
_cod_original_sg_symbol_H-M C2/c
_cod_database_code 1515568

loop_
_symmetry_equiv_pos_as_xyz
'x, y, z'
'x, -y, z+1/2'
'x+1/2, y+1/2, z'
'x+1/2, -y+1/2, z+1/2'
'-x, -y, -z'
'-x, y, -z-1/2'
'-x+1/2, -y+1/2, -z'
'-x+1/2, y+1/2, -z-1/2'

loop_
_atom_site_label
_atom_site_type_symbol
_atom_site_fract_x
_atom_site_fract_y
_atom_site_fract_z
_atom_site_U_iso_or_equiv
_atom_site_adp_type
_atom_site_occupancy
_atom_site_symmetry_multiplicity
_atom_site_calc_flag
_atom_site_refinement_flags
N1 N 0.09401(4) -0.0801(5) 0.16842(13) 0.0224(6) Uani 1 1 d .
N2 N 0.09003(4) -0.4331(5) 0.07511(13) 0.0203(5) Uani 1 1 d .
C1 C 0.07518(5) 0.0795(6) 0.18657(15) 0.0203(6) Uani 1 1 d .
C2 C 0.07978(6) 0.2836(6) 0.24328(16) 0.0240(7) Uani 1 1 d .
H2 H 0.0971 0.3305 0.2736 0.029 Uiso 1 1 calc R
C3 C 0.05870(6) 0.4160(6) 0.25440(16) 0.0263(7) Uani 1 1 d .
H3 H 0.0616 0.5545 0.2930 0.032 Uiso 1 1 calc R
C4 C 0.03323(6) 0.3506(6) 0.21014(16) 0.0267(7) Uani 1 1 d .
H4 H 0.0191 0.4412 0.2198 0.032 Uiso 1 1 calc R
C5 C 0.02844(6) 0.1547(6) 0.15222(16) 0.0235(6) Uani 1 1 d .
H5 H 0.0111 0.1133 0.1211 0.028 Uiso 1 1 calc R
C6 C 0.04949(5) 0.0193(6) 0.14034(15) 0.0200(6) Uani 1 1 d .
C7 C 0.05210(5) -0.1915(6) 0.08757(15) 0.0212(6) Uani 1 1 d .
C8 C 0.03618(5) -0.3294(6) 0.02746(16) 0.0222(6) Uani 1 1 d .
H8 H 0.0180 -0.2943 0.0109 0.027 Uiso 1 1 calc R
C9 C 0.04675(6) -0.5305(6) -0.01176(16) 0.0224(6) Uani 1 1 d .
C10 C 0.03085(6) -0.6800(6) -0.07570(16) 0.0255(7) Uani 1 1 d .
H10 H 0.0127 -0.6437 -0.0942 0.031 Uiso 1 1 calc R
C11 C 0.04103(6) -0.8763(6) -0.11177(17) 0.0259(7) Uani 1 1 d .
H11 H 0.0301 -0.9743 -0.1549 0.031 Uiso 1 1 calc R
C12 C 0.06773(6) -0.9304(6) -0.08433(16) 0.0263(7) Uani 1 1 d .
H12 H 0.0748 -1.0684 -0.1087 0.032 Uiso 1 1 calc R
C13 C 0.08387(6) -0.7884(6) -0.02292(16) 0.0239(7) Uani 1 1 d .
H13 H 0.1020 -0.8288 -0.0051 0.029 Uiso 1 1 calc R
C14 C 0.07377(5) -0.5826(6) 0.01399(15) 0.0208(6) Uani 1 1 d .
C15 C 0.08018(5) -0.2381(6) 0.11130(15) 0.0198(6) Uani 1 1 d .
C16 C 0.11812(5) -0.4861(6) 0.10291(18) 0.0285(7) Uani 1 1 d .
H16A H 0.1267 -0.3514 0.1432 0.043 Uiso 1 1 calc R
H16B H 0.1251 -0.4668 0.0605 0.043 Uiso 1 1 calc R
H16C H 0.1214 -0.6756 0.1237 0.043 Uiso 1 1 calc R
N3 N 0.16008(5) 0.5145(5) -0.00485(14) 0.0243(6) Uani 1 1 d .
N4 N 0.15885(4) 0.1732(5) -0.09965(13) 0.0223(5) Uani 1 1 d .
C17 C 0.18072(6) 0.6114(6) 0.05831(16) 0.0245(7) Uani 1 1 d .
C18 C 0.17975(6) 0.8222(6) 0.10917(17) 0.0287(7) Uani 1 1 d .
H18 H 0.1638 0.9150 0.1044 0.034 Uiso 1 1 calc R
C19 C 0.20238(6) 0.8932(6) 0.16663(17) 0.0315(8) Uani 1 1 d .
H19 H 0.2019 1.0373 0.2014 0.038 Uiso 1 1 calc R
C20 C 0.22609(6) 0.7584(6) 0.17516(17) 0.0311(7) Uani 1 1 d .
H20 H 0.2414 0.8115 0.2153 0.037 Uiso 1 1 calc R
C21 C 0.22716(6) 0.5482(6) 0.12503(16) 0.0261(7) Uani 1 1 d .
H21 H 0.2431 0.4539 0.1306 0.031 Uiso 1 1 calc R
C22 C 0.20457(6) 0.4775(6) 0.06637(16) 0.0231(7) Uani 1 1 d .
C23 C 0.19867(5) 0.2803(6) 0.00385(15) 0.0219(6) Uani 1 1 d .
C24 C 0.21207(5) 0.0876(6) -0.02105(16) 0.0220(6) Uani 1 1 d .
H24 H 0.2300 0.0562 0.0060 0.026 Uiso 1 1 calc R
C25 C 0.19917(5) -0.0685(6) -0.08821(16) 0.0212(6) Uani 1 1 d .
C26 C 0.21221(6) -0.2725(6) -0.11651(16) 0.0240(7) Uani 1 1 d .
H26 H 0.2301 -0.3084 -0.0897 0.029 Uiso 1 1 calc R
C27 C 0.19990(6) -0.4209(6) -0.18163(17) 0.0269(7) Uani 1 1 d .
H27 H 0.2091 -0.5583 -0.1997 0.032 Uiso 1 1 calc R
C28 C 0.17370(6) -0.3670(6) -0.22091(17) 0.0273(7) Uani 1 1 d .
H28 H 0.1651 -0.4675 -0.2665 0.033 Uiso 1 1 calc R
C29 C 0.16004(6) -0.1711(6) -0.19498(16) 0.0254(7) Uani 1 1 d .
H29 H 0.1422 -0.1377 -0.2226 0.031 Uiso 1 1 calc R
C30 C 0.17246(5) -0.0209(6) -0.12783(15) 0.0210(6) Uani 1 1 d .
C31 C 0.17123(5) 0.3236(6) -0.03555(16) 0.0215(6) Uani 1 1 d .
C32 C 0.13092(5) 0.2111(7) -0.13646(17) 0.0300(7) Uani 1 1 d .
H32A H 0.1272 0.2439 -0.1913 0.045 Uiso 1 1 calc R
H32B H 0.1250 0.3716 -0.1137 0.045 Uiso 1 1 calc R
H32C H 0.1217 0.0432 -0.1291 0.045 Uiso 1 1 calc R

loop_
_atom_site_aniso_label
_atom_site_aniso_U_11
_atom_site_aniso_U_22
_atom_site_aniso_U_33
_atom_site_aniso_U_23
_atom_site_aniso_U_13
_atom_site_aniso_U_12
N1 0.0262(13) 0.0145(12) 0.0267(13) 0.0004(10) 0.0087(11) -0.0018(10)
N2 0.0227(13) 0.0132(12) 0.0262(12) 0.0010(10) 0.0096(10) -0.0002(10)
C1 0.0274(15) 0.0123(14) 0.0219(14) 0.0030(12) 0.0091(12) -0.0027(12)
C2 0.0305(16) 0.0157(15) 0.0259(15) 0.0017(12) 0.0092(13) -0.0034(13)
C3 0.0412(18) 0.0121(15) 0.0269(15) -0.0001(12) 0.0130(14) -0.0017(13)
C4 0.0364(17) 0.0148(15) 0.0331(17) 0.0031(13) 0.0172(14) 0.0048(13)
C5 0.0278(16) 0.0142(14) 0.0297(15) 0.0021(12) 0.0109(12) -0.0008(12)
C6 0.0283(15) 0.0096(13) 0.0246(14) 0.0031(12) 0.0120(12) 0.0001(12)
C7 0.0260(15) 0.0148(15) 0.0237(15) 0.0036(12) 0.0091(12) -0.0013(12)
C8 0.0233(15) 0.0151(15) 0.0286(15) 0.0031(12) 0.0090(12) 0.0001(12)
C9 0.0316(16) 0.0129(14) 0.0247(15) 0.0039(12) 0.0121(13) -0.0003(12)
C10 0.0322(17) 0.0163(15) 0.0297(16) 0.0024(13) 0.0126(13) -0.0040(13)
C11 0.0374(18) 0.0155(15) 0.0264(15) -0.0004(13) 0.0126(13) -0.0063(13)
C12 0.0396(18) 0.0142(15) 0.0304(16) -0.0005(13) 0.0188(14) -0.0029(13)
C13 0.0292(16) 0.0160(15) 0.0301(15) 0.0026(13) 0.0146(13) -0.0003(13)
C14 0.0282(15) 0.0112(14) 0.0250(15) 0.0039(12) 0.0115(12) -0.0017(12)
C15 0.0244(15) 0.0127(14) 0.0238(14) 0.0030(12) 0.0098(12) -0.0016(12)
C16 0.0251(16) 0.0217(16) 0.0399(18) -0.0017(14) 0.0123(14) 0.0016(13)
N3 0.0276(13) 0.0160(13) 0.0319(13) -0.0001(11) 0.0135(11) -0.0024(10)
N4 0.0213(12) 0.0179(13) 0.0282(13) 0.0006(11) 0.0087(10) 0.0004(10)
C17 0.0359(17) 0.0158(15) 0.0267(15) 0.0029(12) 0.0169(13) -0.0054(13)
C18 0.0421(18) 0.0144(15) 0.0360(17) -0.0012(14) 0.0214(15) -0.0042(14)
C19 0.053(2) 0.0155(16) 0.0328(17) -0.0003(13) 0.0236(16) -0.0075(15)
C20 0.0425(19) 0.0248(17) 0.0260(16) 0.0005(14) 0.0110(14) -0.0124(15)
C21 0.0327(17) 0.0167(15) 0.0286(16) 0.0042(13) 0.0095(13) -0.0048(13)
C22 0.0325(16) 0.0125(14) 0.0275(15) 0.0055(12) 0.0141(13) -0.0035(12)
C23 0.0274(16) 0.0141(14) 0.0258(15) 0.0035(12) 0.0106(12) -0.0043(12)
C24 0.0224(15) 0.0156(15) 0.0276(15) 0.0078(12) 0.0077(12) -0.0009(12)
C25 0.0265(16) 0.0125(14) 0.0266(15) 0.0039(12) 0.0114(12) -0.0019(12)
C26 0.0250(15) 0.0178(15) 0.0309(16) 0.0072(13) 0.0114(13) 0.0021(12)
C27 0.0375(18) 0.0147(15) 0.0343(17) 0.0022(13) 0.0199(14) 0.0014(13)
C28 0.0317(17) 0.0213(16) 0.0312(16) -0.0029(13) 0.0132(14) -0.0053(13)
C29 0.0225(15) 0.0222(16) 0.0323(16) 0.0006(13) 0.0098(13) -0.0016(13)
C30 0.0253(15) 0.0129(14) 0.0266(15) 0.0032(12) 0.0110(12) -0.0009(12)
C31 0.0282(15) 0.0123(14) 0.0264(15) 0.0008(12) 0.0121(12) -0.0023(12)
C32 0.0234(16) 0.0315(18) 0.0338(17) -0.0055(15) 0.0079(13) 0.0031(14)

loop_
_atom_type_symbol
_atom_type_description
_atom_type_scat_dispersion_real
_atom_type_scat_dispersion_imag
_atom_type_scat_source
C C 0.0033 0.0016 'International Tables Vol C Tables 4.2.6.8 and 6.1.1.4'
H H 0.0000 0.0000 'International Tables Vol C Tables 4.2.6.8 and 6.1.1.4'
N N 0.0061 0.0033 'International Tables Vol C Tables 4.2.6.8 and 6.1.1.4'

loop_
_geom_angle_atom_site_label_1
_geom_angle_atom_site_label_2
_geom_angle_atom_site_label_3
_geom_angle
C15 N1 C1 103.6(2)
C15 N2 C14 120.6(2)
C15 N2 C16 118.7(2)
C14 N2 C16 120.7(2)
C2 C1 N1 126.6(3)
C2 C1 C6 119.9(3)
N1 C1 C6 113.5(2)
C3 C2 C1 118.7(3)
C3 C2 H2 120.7
C1 C2 H2 120.7
C2 C3 C4 121.4(3)
C2 C3 H3 119.3
C4 C3 H3 119.3
C5 C4 C3 120.4(3)
C5 C4 H4 119.8
C3 C4 H4 119.8
C4 C5 C6 118.8(3)
C4 C5 H5 120.6
C6 C5 H5 120.6
C5 C6 C1 120.7(3)
C5 C6 C7 134.4(3)
C1 C6 C7 104.9(2)
C8 C7 C6 136.6(3)
C8 C7 C15 120.1(3)
C6 C7 C15 103.2(2)
C7 C8 C9 119.7(3)
C7 C8 H8 120.2
C9 C8 H8 120.2
C14 C9 C10 118.6(3)
C14 C9 C8 119.5(3)
C10 C9 C8 121.9(3)
C11 C10 C9 121.5(3)
C11 C10 H10 119.2
C9 C10 H10 119.2
C10 C11 C12 119.2(3)
C10 C11 H11 120.4
C12 C11 H11 120.4
C13 C12 C11 121.2(3)
C13 C12 H12 119.4
C11 C12 H12 119.4
C12 C13 C14 120.3(3)
C12 C13 H13 119.8
C14 C13 H13 119.8
N2 C14 C13 120.8(3)
N2 C14 C9 120.0(2)
C13 C14 C9 119.2(3)
N1 C15 N2 125.3(2)
N1 C15 C7 114.8(2)
N2 C15 C7 119.9(2)
N2 C16 H16A 109.5
N2 C16 H16B 109.5
H16A C16 H16B 109.5
N2 C16 H16C 109.5
H16A C16 H16C 109.5
H16B C16 H16C 109.5
C31 N3 C17 103.4(2)
C31 N4 C30 120.5(2)
C31 N4 C32 118.9(2)
C30 N4 C32 120.6(2)
C18 C17 N3 127.1(3)
C18 C17 C22 119.7(3)
N3 C17 C22 113.1(3)
C19 C18 C17 118.5(3)
C19 C18 H18 120.7
C17 C18 H18 120.7
C18 C19 C20 121.8(3)
C18 C19 H19 119.1
C20 C19 H19 119.1
C21 C20 C19 119.9(3)
C21 C20 H20 120.1
C19 C20 H20 120.1
C20 C21 C22 118.7(3)
C20 C21 H21 120.6
C22 C21 H21 120.6
C21 C22 C17 121.3(3)
C21 C22 C23 133.8(3)
C17 C22 C23 104.9(2)
C24 C23 C31 120.7(3)
C24 C23 C22 135.9(3)
C31 C23 C22 103.4(2)
C23 C24 C25 119.5(3)
C23 C24 H24 120.3
C25 C24 H24 120.3
C26 C25 C30 118.5(3)
C26 C25 C24 121.8(3)
C30 C25 C24 119.8(3)
C27 C26 C25 121.8(3)
C27 C26 H26 119.1
C25 C26 H26 119.1
C26 C27 C28 118.9(3)
C26 C27 H27 120.5
C28 C27 H27 120.5
C29 C28 C27 121.3(3)
C29 C28 H28 119.3
C27 C28 H28 119.3
C28 C29 C30 120.0(3)
C28 C29 H29 120.0
C30 C29 H29 120.0
N4 C30 C29 120.9(2)
N4 C30 C25 119.7(2)
C29 C30 C25 119.4(3)
N3 C31 N4 125.1(3)
N3 C31 C23 115.1(2)
N4 C31 C23 119.8(2)
N4 C32 H32A 109.5
N4 C32 H32B 109.5
H32A C32 H32B 109.5
N4 C32 H32C 109.5
H32A C32 H32C 109.5
H32B C32 H32C 109.5

loop_
_geom_bond_atom_site_label_1
_geom_bond_atom_site_label_2
_geom_bond_distance
N1 C15 1.317(3)
N1 C1 1.403(4)
N2 C15 1.357(3)
N2 C14 1.385(4)
N2 C16 1.465(3)
C1 C2 1.395(4)
C1 C6 1.408(4)
C2 C3 1.382(4)
C2 H2 0.9500
C3 C4 1.394(4)
C3 H3 0.9500
C4 C5 1.383(4)
C4 H4 0.9500
C5 C6 1.394(4)
C5 H5 0.9500
C6 C7 1.443(4)
C7 C8 1.339(4)
C7 C15 1.460(4)
C8 C9 1.434(4)
C8 H8 0.9500
C9 C14 1.410(4)
C9 C10 1.410(4)
C10 C11 1.370(4)
C10 H10 0.9500
C11 C12 1.395(4)
C11 H11 0.9500
C12 C13 1.368(4)
C12 H12 0.9500
C13 C14 1.409(4)
C13 H13 0.9500
C16 H16A 0.9800
C16 H16B 0.9800
C16 H16C 0.9800
N3 C31 1.323(4)
N3 C17 1.407(4)
N4 C31 1.362(4)
N4 C30 1.391(4)
N4 C32 1.457(4)
C17 C18 1.393(4)
C17 C22 1.410(4)
C18 C19 1.379(4)
C18 H18 0.9500
C19 C20 1.403(5)
C19 H19 0.9500
C20 C21 1.383(4)
C20 H20 0.9500
C21 C22 1.388(4)
C21 H21 0.9500
C22 C23 1.445(4)
C23 C24 1.347(4)
C23 C31 1.445(4)
C24 C25 1.422(4)
C24 H24 0.9500
C25 C26 1.405(4)
C25 C30 1.414(4)
C26 C27 1.370(4)
C26 H26 0.9500
C27 C28 1.394(4)
C27 H27 0.9500
C28 C29 1.376(4)
C28 H28 0.9500
C29 C30 1.403(4)
C29 H29 0.9500
C32 H32A 0.9800
C32 H32B 0.9800
C32 H32C 0.9800

loop_
_geom_torsion_atom_site_label_1
_geom_torsion_atom_site_label_2
_geom_torsion_atom_site_label_3
_geom_torsion_atom_site_label_4
_geom_torsion
C15 N1 C1 C2 -179.3(3)
C15 N1 C1 C6 0.1(3)
N1 C1 C2 C3 -178.5(3)
C6 C1 C2 C3 2.2(4)
C1 C2 C3 C4 -0.3(4)
C2 C3 C4 C5 -1.6(4)
C3 C4 C5 C6 1.6(4)
C4 C5 C6 C1 0.3(4)
C4 C5 C6 C7 179.6(3)
C2 C1 C6 C5 -2.2(4)
N1 C1 C6 C5 178.4(2)
C2 C1 C6 C7 178.3(2)
N1 C1 C6 C7 -1.1(3)
C5 C6 C7 C8 4.5(6)
C1 C6 C7 C8 -176.1(3)
C5 C6 C7 C15 -177.9(3)
C1 C6 C7 C15 1.5(3)
C6 C7 C8 C9 179.7(3)
C15 C7 C8 C9 2.3(4)
C7 C8 C9 C14 0.7(4)
C7 C8 C9 C10 -179.5(3)
C14 C9 C10 C11 1.3(4)
C8 C9 C10 C11 -178.5(3)
C9 C10 C11 C12 0.3(4)
C10 C11 C12 C13 -0.9(4)
C11 C12 C13 C14 -0.1(4)
C15 N2 C14 C13 -179.0(2)
C16 N2 C14 C13 -0.1(4)
C15 N2 C14 C9 0.7(4)
C16 N2 C14 C9 179.6(2)
C12 C13 C14 N2 -178.5(2)
C12 C13 C14 C9 1.8(4)
C10 C9 C14 N2 178.0(2)
C8 C9 C14 N2 -2.2(4)
C10 C9 C14 C13 -2.3(4)
C8 C9 C14 C13 177.5(2)
C1 N1 C15 N2 -178.7(2)
C1 N1 C15 C7 1.0(3)
C14 N2 C15 N1 -178.1(2)
C16 N2 C15 N1 3.1(4)
C14 N2 C15 C7 2.2(4)
C16 N2 C15 C7 -176.6(2)
C8 C7 C15 N1 176.5(2)
C6 C7 C15 N1 -1.7(3)
C8 C7 C15 N2 -3.8(4)
C6 C7 C15 N2 178.1(2)
C31 N3 C17 C18 177.7(3)
C31 N3 C17 C22 -0.3(3)
N3 C17 C18 C19 -178.2(3)
C22 C17 C18 C19 -0.3(4)
C17 C18 C19 C20 -0.3(4)
C18 C19 C20 C21 0.0(4)
C19 C20 C21 C22 0.8(4)
C20 C21 C22 C17 -1.4(4)
C20 C21 C22 C23 177.9(3)
C18 C17 C22 C21 1.1(4)
N3 C17 C22 C21 179.3(2)
C18 C17 C22 C23 -178.3(2)
N3 C17 C22 C23 -0.1(3)
C21 C22 C23 C24 1.8(6)
C17 C22 C23 C24 -178.9(3)
C21 C22 C23 C31 -178.8(3)
C17 C22 C23 C31 0.5(3)
C31 C23 C24 C25 1.9(4)
C22 C23 C24 C25 -178.8(3)
C23 C24 C25 C26 -179.8(3)
C23 C24 C25 C30 -0.3(4)
C30 C25 C26 C27 1.2(4)
C24 C25 C26 C27 -179.3(3)
C25 C26 C27 C28 0.2(4)
C26 C27 C28 C29 -0.8(4)
C27 C28 C29 C30 0.1(4)
C31 N4 C30 C29 -178.2(2)
C32 N4 C30 C29 4.2(4)
C31 N4 C30 C25 2.0(4)
C32 N4 C30 C25 -175.6(3)
C28 C29 C30 N4 -178.4(3)
C28 C29 C30 C25 1.3(4)
C26 C25 C30 N4 177.9(2)
C24 C25 C30 N4 -1.7(4)
C26 C25 C30 C29 -1.9(4)
C24 C25 C30 C29 178.5(2)
C17 N3 C31 N4 -178.9(3)
C17 N3 C31 C23 0.7(3)
C30 N4 C31 N3 179.2(3)
C32 N4 C31 N3 -3.1(4)
C30 N4 C31 C23 -0.4(4)
C32 N4 C31 C23 177.2(2)
C24 C23 C31 N3 178.7(2)
C22 C23 C31 N3 -0.8(3)
C24 C23 C31 N4 -1.6(4)
C22 C23 C31 N4 178.9(2)
